data_2221552
loop_
_publ_author_name
'Zhong, Zheng'
'Lin, Guo-Qiang'
'Sun, Zhi-Hua'
'Wang, Bing'

_publ_section_title
;
 <i>tert</i>-Butyl 2-borono-1<i>H</i>-pyrrole-1-carboxylate
;
_journal_issue 4
_journal_name_full 'Acta Crystallographica Section E'
_journal_page_first o687
_journal_paper_doi 10.1107/S1600536809007375
_journal_volume 65
_journal_year 2009
_chemical_formula_moiety 'C9 H14 B N O4'
_chemical_formula_sum 'C9 H14 B N O4'
_chemical_formula_weight 211.02
_chemical_name_systematic
;
Tert-butyl 2-borono-1<i>H</i>-pyrrole-1-carboxylate
;
_space_group_IT_number 61
_symmetry_cell_setting orthorhombic
_symmetry_space_group_name_Hall '-P 2ac 2ab'
_symmetry_space_group_name_H-M 'P b c a'
_atom_sites_solution_hydrogens geom
_atom_sites_solution_primary direct
_atom_sites_solution_secondary difmap
_audit_creation_method SHELXL-97
_cell_angle_alpha 90.00
_cell_angle_beta 90.00
_cell_angle_gamma 90.00
_cell_formula_units_Z 8
_cell_length_a 13.014(3)
_cell_length_b 9.940(2)
_cell_length_c 17.417(4)
_cell_measurement_reflns_used 810
_cell_measurement_temperature 293(2)
_cell_measurement_theta_max 22.435
_cell_measurement_theta_min 2.333
_cell_volume 2253.0(9)
_computing_cell_refinement 'SAINT (Bruker, 2001)'
_computing_data_collection 'SMART (Bruker, 2001)'
_computing_data_reduction 'SAINT (Bruker, 2001)'
_computing_molecular_graphics 'SHELXTL (Sheldrick, 2008)'
_computing_publication_material 'SHELXTL (Sheldrick, 2008)'
_computing_structure_refinement 'SHELXTL (Sheldrick, 2008)'
_computing_structure_solution 'SHELXTL (Sheldrick, 2008)'
_diffrn_ambient_temperature 293(2)
_diffrn_measured_fraction_theta_full 0.998
_diffrn_measured_fraction_theta_max 0.998
_diffrn_measurement_device_type 'Bruker SMART 1000 CCD area-detector'
_diffrn_measurement_method '\f and \w scans'
_diffrn_radiation_monochromator graphite
_diffrn_radiation_source 'fine-focus sealed tube'
_diffrn_radiation_type MoK\a
_diffrn_radiation_wavelength 0.71073
_diffrn_reflns_av_R_equivalents 0.0646
_diffrn_reflns_av_sigmaI/netI 0.0453
_diffrn_reflns_limit_h_max 13
_diffrn_reflns_limit_h_min -16
_diffrn_reflns_limit_k_max 12
_diffrn_reflns_limit_k_min -12
_diffrn_reflns_limit_l_max 19
_diffrn_reflns_limit_l_min -21
_diffrn_reflns_number 9542
_diffrn_reflns_theta_full 26.01
_diffrn_reflns_theta_max 26.01
_diffrn_reflns_theta_min 2.34
_diffrn_standards_number 0
_exptl_absorpt_coefficient_mu 0.095
_exptl_absorpt_correction_type none
_exptl_crystal_colour colorless
_exptl_crystal_density_diffrn 1.244
_exptl_crystal_density_method 'not measured'
_exptl_crystal_description prism
_exptl_crystal_F_000 896
_exptl_crystal_size_max 0.25
_exptl_crystal_size_mid 0.12
_exptl_crystal_size_min 0.10
_refine_diff_density_max 0.121
_refine_diff_density_min -0.205
_refine_ls_extinction_method none
_refine_ls_goodness_of_fit_ref 0.846
_refine_ls_hydrogen_treatment refall
_refine_ls_matrix_type full
_refine_ls_number_parameters 192
_refine_ls_number_reflns 2213
_refine_ls_number_restraints 0
_refine_ls_restrained_S_all 0.846
_refine_ls_R_factor_all 0.0766
_refine_ls_R_factor_gt 0.0416
_refine_ls_shift/su_max 0.000
_refine_ls_shift/su_mean 0.000
_refine_ls_structure_factor_coef Fsqd
_refine_ls_weighting_details 'calc w=1/[\s^2^(Fo^2^)+(0.0588P)^2^] where P=(Fo^2^+2Fc^2^)/3'
_refine_ls_weighting_scheme calc
_refine_ls_wR_factor_gt 0.0937
_refine_ls_wR_factor_ref 0.1058
_reflns_number_gt 1208
_reflns_number_total 2213
_reflns_threshold_expression I>2\s(I)
_cod_data_source_file xu2484.cif
_cod_data_source_block I
_cod_depositor_comments
;
The following automatic conversions were performed:
'_symmetry_cell_setting' value 'Orthorhombic' changed to 'orthorhombic'
according to '/home/saulius/struct/CIF-dictionaries/cif_core.dic'
dictionary named 'cif_core.dic' version 2.4.1 from 2010-06-29.

Automatic conversion script
Id: cif_fix_enum 1527 2010-12-29 10:47:43Z saulius 

The following automatic conversions were performed:

'_symmetry_cell_setting' value 'Orthorhombic' changed to
'orthorhombic' according to
/home/saulius/struct/CIF-dictionaries/cif_core.dic dictionary named
'cif_core.dic' version 2.4.1 from 2010-06-29.

Automatic conversion script
Id: cif_fix_values 1715 2011-07-08 13:25:40Z adriana 
;
_cod_original_cell_volume 2252.9(9)
_cod_database_code 2221552
_cod_database_fobs_code 2221552

loop_
_symmetry_equiv_pos_as_xyz
'x, y, z'
'-x+1/2, -y, z+1/2'
'-x, y+1/2, -z+1/2'
'x+1/2, -y+1/2, -z'
'-x, -y, -z'
'x-1/2, y, -z-1/2'
'x, -y-1/2, z-1/2'
'-x-1/2, y-1/2, z'

loop_
_atom_site_type_symbol
_atom_site_label
_atom_site_fract_x
_atom_site_fract_y
_atom_site_fract_z
_atom_site_U_iso_or_equiv
_atom_site_adp_type
_atom_site_calc_flag
_atom_site_refinement_flags
_atom_site_occupancy
_atom_site_disorder_assembly
_atom_site_disorder_group
B B1 1.03949(15) 0.6990(2) 0.51802(11) 0.0727(6) Uani d . 1 . .
C C1 1.09811(14) 1.0494(2) 0.59196(12) 0.0767(5) Uani d . 1 . .
C C2 1.17519(16) 1.0274(3) 0.54329(13) 0.0893(7) Uani d . 1 . .
C C3 1.16298(14) 0.8995(3) 0.51194(12) 0.0821(6) Uani d . 1 . .
C C4 1.07732(12) 0.83956(18) 0.54116(8) 0.0644(5) Uani d . 1 . .
C C5 0.94986(12) 0.92187(19) 0.63777(9) 0.0635(4) Uani d . 1 . .
C C6 0.85439(15) 1.03344(19) 0.74024(10) 0.0771(5) Uani d . 1 . .
C C7 0.75166(18) 1.0282(3) 0.70204(16) 0.0955(7) Uani d . 1 . .
C C8 0.8711(3) 0.9215(3) 0.79700(14) 0.1000(7) Uani d . 1 . .
C C9 0.8746(3) 1.1693(3) 0.7756(2) 0.1119(9) Uani d . 1 . .
N N1 1.03646(9) 0.93560(14) 0.59221(7) 0.0631(4) Uani d . 1 . .
O O1 0.93714(8) 1.02801(13) 0.68119(7) 0.0754(4) Uani d . 1 . .
O O2 0.89519(9) 0.82427(13) 0.63724(7) 0.0776(4) Uani d . 1 . .
O O3 0.95566(10) 0.63485(15) 0.54641(8) 0.0921(5) Uani d . 1 . .
O O4 1.09809(10) 0.6338(2) 0.46635(8) 0.0960(5) Uani d . 1 . .
H H3 1.2044(14) 0.8510(17) 0.4741(10) 0.083(5) Uiso d . 1 . .
H H7A 0.7006(17) 1.040(2) 0.7397(13) 0.104(7) Uiso d . 1 . .
H H7B 0.7430(18) 1.106(3) 0.6664(14) 0.131(10) Uiso d . 1 . .
H H8A 0.8247(16) 0.934(2) 0.8403(14) 0.109(7) Uiso d . 1 . .
H H1 1.0760(14) 1.126(2) 0.6241(11) 0.089(6) Uiso d . 1 . .
H H9A 0.8259(16) 1.184(2) 0.8132(14) 0.122(8) Uiso d . 1 . .
H H9B 0.8706(15) 1.236(2) 0.7359(14) 0.109(9) Uiso d . 1 . .
H H7C 0.7384(15) 0.942(2) 0.6764(13) 0.104(7) Uiso d . 1 . .
H H2 1.2262(17) 1.090(2) 0.5323(11) 0.104(7) Uiso d . 1 . .
H H8B 0.941(2) 0.928(2) 0.8167(14) 0.130(9) Uiso d . 1 . .
H H9C 0.949(2) 1.169(3) 0.7937(16) 0.169(12) Uiso d . 1 . .
H H8C 0.8565(17) 0.826(3) 0.7735(14) 0.135(9) Uiso d . 1 . .
H H3A 0.9265(14) 0.6888(19) 0.5791(11) 0.087(6) Uiso d . 1 . .
H H4 1.080(2) 0.548(3) 0.4581(16) 0.145(12) Uiso d . 1 . .

loop_
_atom_site_aniso_label
_atom_site_aniso_U_11
_atom_site_aniso_U_22
_atom_site_aniso_U_33
_atom_site_aniso_U_12
_atom_site_aniso_U_13
_atom_site_aniso_U_23
B1 0.0572(11) 0.1046(17) 0.0563(11) 0.0146(11) -0.0040(9) -0.0053(11)
C1 0.0616(11) 0.0916(15) 0.0767(12) -0.0077(11) -0.0134(10) 0.0135(12)
C2 0.0590(12) 0.120(2) 0.0888(15) -0.0117(12) -0.0074(11) 0.0335(14)
C3 0.0565(11) 0.1260(19) 0.0638(11) 0.0091(12) 0.0003(9) 0.0161(13)
C4 0.0524(9) 0.0915(13) 0.0492(8) 0.0113(9) -0.0034(7) 0.0069(9)
C5 0.0586(10) 0.0744(12) 0.0576(9) 0.0032(9) -0.0030(8) 0.0004(9)
C6 0.0834(13) 0.0832(13) 0.0647(11) 0.0110(10) 0.0065(9) -0.0149(10)
C7 0.0793(15) 0.116(2) 0.0913(17) 0.0166(14) 0.0054(13) -0.0170(17)
C8 0.119(2) 0.115(2) 0.0655(13) 0.0172(16) 0.0126(14) 0.0019(14)
C9 0.129(2) 0.103(2) 0.103(2) 0.0076(16) 0.0117(18) -0.0376(18)
N1 0.0494(7) 0.0814(10) 0.0585(8) -0.0007(7) -0.0031(6) 0.0075(7)
O1 0.0787(8) 0.0766(8) 0.0708(7) -0.0010(6) 0.0069(6) -0.0128(7)
O2 0.0698(7) 0.0786(9) 0.0844(8) -0.0067(6) 0.0214(6) -0.0166(7)
O3 0.0730(8) 0.1037(11) 0.0996(10) -0.0004(7) 0.0200(7) -0.0384(8)
O4 0.0799(9) 0.1217(14) 0.0863(9) 0.0147(8) 0.0190(7) -0.0238(9)

loop_
_atom_type_symbol
_atom_type_description
_atom_type_scat_dispersion_real
_atom_type_scat_dispersion_imag
_atom_type_scat_source
C C 0.0033 0.0016 'International Tables Vol C Tables 4.2.6.8 and 6.1.1.4'
H H 0.0000 0.0000 'International Tables Vol C Tables 4.2.6.8 and 6.1.1.4'
B B 0.0013 0.0007 'International Tables Vol C Tables 4.2.6.8 and 6.1.1.4'
N N 0.0061 0.0033 'International Tables Vol C Tables 4.2.6.8 and 6.1.1.4'
O O 0.0106 0.0060 'International Tables Vol C Tables 4.2.6.8 and 6.1.1.4'

loop_
_geom_angle_atom_site_label_1
_geom_angle_atom_site_label_2
_geom_angle_atom_site_label_3
_geom_angle_site_symmetry_1
_geom_angle_site_symmetry_3
_geom_angle
_geom_angle_publ_flag
O4 B1 O3 . . 118.2(2) ?
O4 B1 C4 . . 115.60(19) ?
O3 B1 C4 . . 126.14(17) ?
C2 C1 N1 . . 107.7(2) ?
C2 C1 H1 . . 135.0(12) ?
N1 C1 H1 . . 117.2(11) ?
C1 C2 C3 . . 108.3(2) ?
C1 C2 H2 . . 123.9(13) ?
C3 C2 H2 . . 127.8(13) ?
C4 C3 C2 . . 110.3(2) ?
C4 C3 H3 . . 119.1(11) ?
C2 C3 H3 . . 130.7(10) ?
C3 C4 N1 . . 104.36(18) ?
C3 C4 B1 . . 124.22(18) ?
N1 C4 B1 . . 131.40(15) ?
O2 C5 O1 . . 125.44(15) ?
O2 C5 N1 . . 123.79(16) ?
O1 C5 N1 . . 110.77(15) ?
O1 C6 C7 . . 109.75(16) ?
O1 C6 C8 . . 108.80(16) ?
C7 C6 C8 . . 113.4(2) ?
O1 C6 C9 . . 100.86(18) ?
C7 C6 C9 . . 111.6(2) ?
C8 C6 C9 . . 111.6(2) ?
C6 C7 H7A . . 108.5(13) ?
C6 C7 H7B . . 110.6(14) ?
H7A C7 H7B . . 105.0(18) ?
C6 C7 H7C . . 112.9(12) ?
H7A C7 H7C . . 107.4(18) ?
H7B C7 H7C . . 112(2) ?
C6 C8 H8A . . 109.2(12) ?
C6 C8 H8B . . 108.4(15) ?
H8A C8 H8B . . 107(2) ?
C6 C8 H8C . . 112.7(13) ?
H8A C8 H8C . . 107.5(18) ?
H8B C8 H8C . . 111(2) ?
C6 C9 H9A . . 107.9(16) ?
C6 C9 H9B . . 108.3(13) ?
H9A C9 H9B . . 112(2) ?
C6 C9 H9C . . 107.0(17) ?
H9A C9 H9C . . 116(2) ?
H9B C9 H9C . . 106(2) ?
C5 N1 C1 . . 123.57(16) ?
C5 N1 C4 . . 127.01(15) ?
C1 N1 C4 . . 109.41(16) ?
C5 O1 C6 . . 121.30(13) ?
B1 O3 H3A . . 107.4(12) ?
B1 O4 H4 . . 114.5(18) ?

loop_
_geom_bond_atom_site_label_1
_geom_bond_atom_site_label_2
_geom_bond_site_symmetry_2
_geom_bond_distance
_geom_bond_publ_flag
B1 O4 . 1.346(2) ?
B1 O3 . 1.357(2) ?
B1 C4 . 1.535(3) ?
C1 C2 . 1.331(3) ?
C1 N1 . 1.387(2) ?
C1 H1 . 0.99(2) ?
C2 C3 . 1.393(3) ?
C2 H2 . 0.93(2) ?
C3 C4 . 1.363(3) ?
C3 H3 . 0.978(18) ?
C4 N1 . 1.409(2) ?
C5 O2 . 1.2030(19) ?
C5 O1 . 1.309(2) ?
C5 N1 . 1.385(2) ?
C6 O1 . 1.490(2) ?
C6 C7 . 1.494(3) ?
C6 C8 . 1.504(3) ?
C6 C9 . 1.507(3) ?
C7 H7A . 0.94(2) ?
C7 H7B . 0.99(3) ?
C7 H7C . 0.98(2) ?
C8 H8A . 0.97(2) ?
C8 H8B . 0.98(3) ?
C8 H8C . 1.05(3) ?
C9 H9A . 0.92(2) ?
C9 H9B . 0.96(2) ?
C9 H9C . 1.02(3) ?
O3 H3A . 0.87(2) ?
O4 H4 . 0.89(3) ?

loop_
_geom_hbond_atom_site_label_D
_geom_hbond_atom_site_label_H
_geom_hbond_atom_site_label_A
_geom_hbond_site_symmetry_A
_geom_hbond_distance_DH
_geom_hbond_distance_HA
_geom_hbond_distance_DA
_geom_hbond_angle_DHA
O4 H4 O3 5_766 0.89(3) 1.88(3) 2.769(3) 173(3)
O3 H3A O2 . 0.87(2) 1.73(2) 2.5819(18) 164.7(18)

loop_
_cod_related_entry_id
_cod_related_entry_database
_cod_related_entry_code
1 ChemSpider 2016073
